data_7233202
loop_
_publ_author_name
'Yixing Yang'
'Pamela Cohn'
'Sang-Hyun Eom'
'Khalil A. Abboud'
'Ronald K. Castellano'
'Jiangeng Xue'

_publ_section_title
;
 Ultraviolet-violet electroluminescence from highly fluorescent purines
;
_journal_name_full 'Journal of Materials Chemistry C'
_journal_page_first 2867
_journal_page_last 2874
_journal_paper_doi 10.1039/C3TC00734K
_journal_volume 1
_journal_year 2013
_chemical_formula_sum 'C16 H18 N6 O2'
_chemical_formula_weight 326.36
_space_group_IT_number 14
_space_group_name_Hall '-P 2yn'
_space_group_name_H-M_alt 'P 1 21/n 1'
_symmetry_cell_setting monoclinic
_symmetry_space_group_name_H-M 'P 1 21/n 1'
_atom_sites_solution_hydrogens geom
_atom_sites_solution_primary direct
_atom_sites_solution_secondary difmap
_cell_angle_alpha 90.00
_cell_angle_beta 91.474(1)
_cell_angle_gamma 90.00
_cell_formula_units_Z 4
_cell_length_a 10.6775(7)
_cell_length_b 5.5932(4)
_cell_length_c 26.0030(17)
_cell_measurement_reflns_used 9880
_cell_measurement_temperature 100(2)
_cell_measurement_theta_max 27.91
_cell_measurement_theta_min 2.99
_cell_volume 1552.42(18)
_computing_cell_refinement 'Bruker APEX2'
_computing_data_collection 'Bruker APEX2 DUO(Bruker, 2008)'
_computing_data_reduction 'Bruker SAINT (Bruker, 2008)'
_computing_molecular_graphics 'Bruker SHELXTL'
_computing_publication_material 'Bruker SHELXTL'
_computing_structure_refinement 'Bruker SHELXTL'
_computing_structure_solution 'Bruker SHELXTL (Bruker, 2008)'
_diffrn_ambient_temperature 100(2)
_diffrn_measured_fraction_theta_full 1.000
_diffrn_measured_fraction_theta_max 1.000
_diffrn_measurement_device_type 'Bruker APEX-II DUO'
_diffrn_measurement_method 'phi and omega scans'
_diffrn_radiation_monochromator graphite
_diffrn_radiation_source 'fine-focus sealed tube'
_diffrn_radiation_type MoK\a
_diffrn_radiation_wavelength 0.71073
_diffrn_reflns_av_R_equivalents 0.0453
_diffrn_reflns_av_sigmaI/netI 0.0289
_diffrn_reflns_limit_h_max 13
_diffrn_reflns_limit_h_min -13
_diffrn_reflns_limit_k_max 7
_diffrn_reflns_limit_k_min -7
_diffrn_reflns_limit_l_max 33
_diffrn_reflns_limit_l_min -33
_diffrn_reflns_number 29594
_diffrn_reflns_theta_full 27.49
_diffrn_reflns_theta_max 27.49
_diffrn_reflns_theta_min 1.57
_exptl_absorpt_coefficient_mu 0.097
_exptl_absorpt_correction_T_max 0.9965
_exptl_absorpt_correction_T_min 0.9745
_exptl_absorpt_correction_type none
_exptl_crystal_colour colourless
_exptl_crystal_density_diffrn 1.396
_exptl_crystal_density_meas 0
_exptl_crystal_density_method 'not measured'
_exptl_crystal_description needles
_exptl_crystal_F_000 688
_exptl_crystal_size_max 0.27
_exptl_crystal_size_mid 0.07
_exptl_crystal_size_min 0.04
_refine_diff_density_max 0.230
_refine_diff_density_min -0.228
_refine_diff_density_rms 0.044
_refine_ls_extinction_method none
_refine_ls_goodness_of_fit_ref 1.037
_refine_ls_hydrogen_treatment mixed
_refine_ls_matrix_type full
_refine_ls_number_parameters 228
_refine_ls_number_reflns 3571
_refine_ls_number_restraints 0
_refine_ls_restrained_S_all 1.037
_refine_ls_R_factor_all 0.0541
_refine_ls_R_factor_gt 0.0394
_refine_ls_shift/su_max 0.000
_refine_ls_shift/su_mean 0.000
_refine_ls_structure_factor_coef Fsqd
_refine_ls_weighting_details 'calc w=1/[\s^2^(Fo^2^)+(0.0539P)^2^+0.2518P] where P=(Fo^2^+2Fc^2^)/3'
_refine_ls_weighting_scheme calc
_refine_ls_wR_factor_gt 0.0954
_refine_ls_wR_factor_ref 0.1004
_reflns_number_gt 2799
_reflns_number_total 3571
_reflns_threshold_expression I>2\s(I)
_cod_data_source_file J-Mat-Chem-C-2013-1-2867.cif
_cod_data_source_block cohn1
_cod_depositor_comments
;
The following automatic conversions were performed:

data item '_symmetry_cell_setting' value 'Monoclinic' was changed to
'monoclinic' in accordance with the built-in table derived from the
CIF Core dictionary named 'cif_core.dic' version 2.4.5 last updated
on 2014-11-21.

Automatic conversion script
Id: cif_fix_values 6909 2019-04-08 15:41:33Z antanas 
;
_cod_original_sg_symbol_H-M P21/n
_cod_database_code 7233202

loop_
_symmetry_equiv_pos_as_xyz
'x, y, z'
'-x+1/2, y+1/2, -z+1/2'
'-x, -y, -z'
'x-1/2, -y-1/2, z-1/2'

loop_
_atom_site_label
_atom_site_type_symbol
_atom_site_fract_x
_atom_site_fract_y
_atom_site_fract_z
_atom_site_U_iso_or_equiv
_atom_site_adp_type
_atom_site_occupancy
_atom_site_symmetry_multiplicity
_atom_site_calc_flag
_atom_site_refinement_flags
_atom_site_disorder_assembly
_atom_site_disorder_group
N1 N 0.68334(10) 1.1221(2) 0.02842(4) 0.0202(3) Uani 1 1 d . . .
C2 C 0.79857(12) 1.0462(3) 0.01622(5) 0.0201(3) Uani 1 1 d . . .
N3 N 0.86298(10) 0.8577(2) 0.03540(4) 0.0202(3) Uani 1 1 d . . .
C4 C 0.79584(12) 0.7420(2) 0.07060(5) 0.0183(3) Uani 1 1 d . . .
C5 C 0.67592(12) 0.7959(2) 0.08679(5) 0.0175(3) Uani 1 1 d . . .
C6 C 0.61754(12) 1.0003(2) 0.06323(5) 0.0179(3) Uani 1 1 d . . .
N7 N 0.63999(10) 0.6363(2) 0.12395(4) 0.0181(2) Uani 1 1 d . . .
C8 C 0.73603(12) 0.4902(2) 0.12995(5) 0.0179(3) Uani 1 1 d . . .
N9 N 0.83399(10) 0.5451(2) 0.09814(4) 0.0184(2) Uani 1 1 d . . .
N10 N 0.85480(12) 1.1755(3) -0.02084(5) 0.0266(3) Uani 1 1 d . . .
H10A H 0.8179(16) 1.309(3) -0.0318(7) 0.034(5) Uiso 1 1 d . . .
H10B H 0.9358(18) 1.160(3) -0.0257(6) 0.034(5) Uiso 1 1 d . . .
N11 N 0.50161(10) 1.0774(2) 0.07309(4) 0.0203(3) Uani 1 1 d . . .
C12 C 0.45165(13) 1.2934(3) 0.04895(6) 0.0244(3) Uani 1 1 d . . .
H12A H 0.4564 1.4259 0.0736 0.037 Uiso 1 1 calc R . .
H12B H 0.3641 1.2669 0.0382 0.037 Uiso 1 1 calc R . .
H12C H 0.5008 1.3327 0.0188 0.037 Uiso 1 1 calc R . .
C13 C 0.42048(12) 0.9651(3) 0.10999(5) 0.0221(3) Uani 1 1 d . . .
H13A H 0.4593 0.8168 0.1226 0.033 Uiso 1 1 calc R . .
H13B H 0.3394 0.9285 0.0933 0.033 Uiso 1 1 calc R . .
H13C H 0.4080 1.0741 0.1389 0.033 Uiso 1 1 calc R . .
C14 C 0.74062(12) 0.2906(2) 0.16672(5) 0.0195(3) Uani 1 1 d . . .
O15 O 0.83334(9) 0.17490(18) 0.17715(4) 0.0273(2) Uani 1 1 d . . .
O16 O 0.62933(9) 0.25564(18) 0.18788(4) 0.0237(2) Uani 1 1 d . . .
C17 C 0.62667(15) 0.0660(3) 0.22575(6) 0.0282(3) Uani 1 1 d . . .
H17A H 0.6442 -0.0872 0.2091 0.042 Uiso 1 1 calc R . .
H17B H 0.5437 0.0601 0.2410 0.042 Uiso 1 1 calc R . .
H17C H 0.6903 0.0968 0.2528 0.042 Uiso 1 1 calc R . .
C18 C 0.95757(12) 0.4348(2) 0.09457(5) 0.0201(3) Uani 1 1 d . . .
H18A H 0.9874 0.4542 0.0591 0.024 Uiso 1 1 calc R . .
H18B H 0.9501 0.2613 0.1014 0.024 Uiso 1 1 calc R . .
C19 C 1.05365(12) 0.5408(2) 0.13183(5) 0.0177(3) Uani 1 1 d . . .
C20 C 1.03172(13) 0.7505(2) 0.15867(5) 0.0211(3) Uani 1 1 d . . .
H20 H 0.9540 0.8312 0.1540 0.025 Uiso 1 1 calc R . .
C21 C 1.12240(13) 0.8433(3) 0.19232(5) 0.0239(3) Uani 1 1 d . . .
H21 H 1.1063 0.9865 0.2106 0.029 Uiso 1 1 calc R . .
C22 C 1.23605(13) 0.7279(3) 0.19923(6) 0.0251(3) Uani 1 1 d . . .
H22 H 1.2981 0.7913 0.2223 0.030 Uiso 1 1 calc R . .
C23 C 1.25899(13) 0.5194(3) 0.17238(6) 0.0263(3) Uani 1 1 d . . .
H23 H 1.3371 0.4399 0.1769 0.032 Uiso 1 1 calc R . .
C24 C 1.16831(13) 0.4259(3) 0.13883(6) 0.0228(3) Uani 1 1 d . . .
H24 H 1.1847 0.2827 0.1205 0.027 Uiso 1 1 calc R . .

loop_
_atom_site_aniso_label
_atom_site_aniso_U_11
_atom_site_aniso_U_22
_atom_site_aniso_U_33
_atom_site_aniso_U_23
_atom_site_aniso_U_13
_atom_site_aniso_U_12
N1 0.0183(6) 0.0207(6) 0.0216(6) 0.0011(5) -0.0010(4) -0.0029(5)
C2 0.0184(6) 0.0229(7) 0.0190(7) -0.0015(6) -0.0010(5) -0.0050(5)
N3 0.0169(5) 0.0220(6) 0.0217(6) 0.0009(5) 0.0012(4) -0.0019(5)
C4 0.0178(6) 0.0176(6) 0.0193(7) -0.0026(5) -0.0020(5) -0.0011(5)
C5 0.0163(6) 0.0176(6) 0.0185(6) -0.0015(5) -0.0003(5) -0.0017(5)
C6 0.0178(6) 0.0170(6) 0.0189(7) -0.0020(5) -0.0010(5) -0.0025(5)
N7 0.0187(5) 0.0165(5) 0.0190(6) -0.0006(5) -0.0006(4) -0.0001(4)
C8 0.0175(6) 0.0174(7) 0.0189(7) -0.0018(5) 0.0006(5) -0.0011(5)
N9 0.0161(5) 0.0172(5) 0.0221(6) -0.0013(5) 0.0004(4) 0.0002(4)
N10 0.0193(6) 0.0315(7) 0.0290(7) 0.0101(6) 0.0020(5) -0.0015(5)
N11 0.0180(6) 0.0191(6) 0.0237(6) 0.0028(5) 0.0012(4) 0.0017(4)
C12 0.0214(7) 0.0216(7) 0.0303(8) 0.0060(6) 0.0000(6) 0.0036(6)
C13 0.0176(6) 0.0215(7) 0.0272(8) 0.0030(6) 0.0028(5) 0.0010(5)
C14 0.0227(7) 0.0155(6) 0.0203(7) -0.0032(5) 0.0008(5) 0.0006(5)
O15 0.0260(5) 0.0223(5) 0.0338(6) 0.0033(5) 0.0023(4) 0.0076(4)
O16 0.0234(5) 0.0240(5) 0.0239(5) 0.0059(4) 0.0040(4) 0.0016(4)
C17 0.0360(8) 0.0237(7) 0.0250(8) 0.0058(6) 0.0058(6) -0.0011(6)
C18 0.0167(6) 0.0188(7) 0.0247(7) -0.0028(6) 0.0025(5) 0.0021(5)
C19 0.0167(6) 0.0163(6) 0.0203(7) 0.0032(5) 0.0035(5) -0.0001(5)
C20 0.0198(6) 0.0188(7) 0.0249(7) 0.0012(6) 0.0015(5) 0.0029(5)
C21 0.0283(7) 0.0189(7) 0.0247(7) -0.0008(6) 0.0007(6) -0.0008(6)
C22 0.0230(7) 0.0277(8) 0.0245(7) 0.0036(6) -0.0024(6) -0.0053(6)
C23 0.0185(7) 0.0287(8) 0.0316(8) 0.0043(6) -0.0012(6) 0.0040(6)
C24 0.0213(7) 0.0194(7) 0.0278(7) 0.0008(6) 0.0039(5) 0.0030(5)

loop_
_atom_type_symbol
_atom_type_description
_atom_type_scat_dispersion_real
_atom_type_scat_dispersion_imag
_atom_type_scat_source
C C 0.0033 0.0016 'International Tables Vol C Tables 4.2.6.8 and 6.1.1.4'
H H 0.0000 0.0000 'International Tables Vol C Tables 4.2.6.8 and 6.1.1.4'
N N 0.0061 0.0033 'International Tables Vol C Tables 4.2.6.8 and 6.1.1.4'
O O 0.0106 0.0060 'International Tables Vol C Tables 4.2.6.8 and 6.1.1.4'

loop_
_geom_angle_atom_site_label_1
_geom_angle_atom_site_label_2
_geom_angle_atom_site_label_3
_geom_angle
_geom_angle_site_symmetry_1
_geom_angle_site_symmetry_3
C6 N1 C2 119.65(12) . .
N1 C2 N3 128.32(12) . .
N1 C2 N10 115.01(13) . .
N3 C2 N10 116.66(12) . .
C4 N3 C2 110.68(11) . .
N3 C4 N9 125.94(12) . .
N3 C4 C5 127.81(12) . .
N9 C4 C5 106.24(11) . .
N7 C5 C4 110.29(11) . .
N7 C5 C6 133.75(12) . .
C4 C5 C6 115.94(12) . .
N11 C6 N1 117.79(12) . .
N11 C6 C5 124.63(12) . .
N1 C6 C5 117.58(12) . .
C8 N7 C5 104.79(11) . .
N7 C8 N9 112.91(12) . .
N7 C8 C14 124.13(12) . .
N9 C8 C14 122.96(11) . .
C4 N9 C8 105.76(11) . .
C4 N9 C18 124.26(11) . .
C8 N9 C18 129.88(11) . .
C2 N10 H10A 118.3(11) . .
C2 N10 H10B 120.2(11) . .
H10A N10 H10B 117.8(16) . .
C6 N11 C13 123.80(11) . .
C6 N11 C12 120.91(11) . .
C13 N11 C12 115.18(11) . .
N11 C12 H12A 109.5 . .
N11 C12 H12B 109.5 . .
H12A C12 H12B 109.5 . .
N11 C12 H12C 109.5 . .
H12A C12 H12C 109.5 . .
H12B C12 H12C 109.5 . .
N11 C13 H13A 109.5 . .
N11 C13 H13B 109.5 . .
H13A C13 H13B 109.5 . .
N11 C13 H13C 109.5 . .
H13A C13 H13C 109.5 . .
H13B C13 H13C 109.5 . .
O15 C14 O16 124.14(13) . .
O15 C14 C8 124.51(12) . .
O16 C14 C8 111.34(11) . .
C14 O16 C17 114.85(11) . .
O16 C17 H17A 109.5 . .
O16 C17 H17B 109.5 . .
H17A C17 H17B 109.5 . .
O16 C17 H17C 109.5 . .
H17A C17 H17C 109.5 . .
H17B C17 H17C 109.5 . .
N9 C18 C19 113.07(11) . .
N9 C18 H18A 109.0 . .
C19 C18 H18A 109.0 . .
N9 C18 H18B 109.0 . .
C19 C18 H18B 109.0 . .
H18A C18 H18B 107.8 . .
C20 C19 C24 118.96(13) . .
C20 C19 C18 122.19(12) . .
C24 C19 C18 118.85(12) . .
C19 C20 C21 120.58(13) . .
C19 C20 H20 119.7 . .
C21 C20 H20 119.7 . .
C22 C21 C20 120.19(13) . .
C22 C21 H21 119.9 . .
C20 C21 H21 119.9 . .
C21 C22 C23 119.60(13) . .
C21 C22 H22 120.2 . .
C23 C22 H22 120.2 . .
C22 C23 C24 120.30(13) . .
C22 C23 H23 119.9 . .
C24 C23 H23 119.9 . .
C23 C24 C19 120.36(13) . .
C23 C24 H24 119.8 . .
C19 C24 H24 119.8 . .

loop_
_geom_bond_atom_site_label_1
_geom_bond_atom_site_label_2
_geom_bond_distance
_geom_bond_site_symmetry_2
N1 C6 1.3453(17) .
N1 C2 1.3471(17) .
C2 N3 1.3475(18) .
C2 N10 1.3570(18) .
N3 C4 1.3434(17) .
C4 N9 1.3696(17) .
C4 C5 1.3913(18) .
C5 N7 1.3772(17) .
C5 C6 1.4323(18) .
C6 N11 1.3417(16) .
N7 C8 1.3173(17) .
C8 N9 1.3846(17) .
C8 C14 1.4697(19) .
N9 C18 1.4620(16) .
N10 H10A 0.888(19) .
N10 H10B 0.881(18) .
N11 C13 1.4521(17) .
N11 C12 1.4564(17) .
C12 H12A 0.9800 .
C12 H12B 0.9800 .
C12 H12C 0.9800 .
C13 H13A 0.9800 .
C13 H13B 0.9800 .
C13 H13C 0.9800 .
C14 O15 1.2078(16) .
C14 O16 1.3368(16) .
O16 C17 1.4479(17) .
C17 H17A 0.9800 .
C17 H17B 0.9800 .
C17 H17C 0.9800 .
C18 C19 1.5139(19) .
C18 H18A 0.9900 .
C18 H18B 0.9900 .
C19 C20 1.3875(19) .
C19 C24 1.3904(18) .
C20 C21 1.3888(19) .
C20 H20 0.9500 .
C21 C22 1.382(2) .
C21 H21 0.9500 .
C22 C23 1.384(2) .
C22 H22 0.9500 .
C23 C24 1.389(2) .
C23 H23 0.9500 .
C24 H24 0.9500 .

loop_
_geom_hbond_atom_site_label_D
_geom_hbond_atom_site_label_H
_geom_hbond_atom_site_label_A
_geom_hbond_distance_DH
_geom_hbond_distance_HA
_geom_hbond_distance_DA
_geom_hbond_angle_DHA
_geom_hbond_site_symmetry_A
N10 H10B N3 0.881(18) 2.172(19) 3.0524(17) 176.6(17) 3_775
